data_4512701
loop_
_publ_author_name
'Hill, Matthew D.'
'El-Hankari, Samir'
'Chiacchia, Mauro'
'Tizzard, Graham J.'
'Coles, Simon J.'
'Bradshaw, Darren'
'Kitchen, Jonathan A.'
'Keene, Tony D.'

_publ_section_title
;
 Additive Effects in the Formation of Fluorescent Zinc Metal--Organic
 Frameworks with 5-Hydroxyisophthalate
;
_journal_issue 3
_journal_name_full 'Crystal Growth &amp; Design'
_journal_page_first 1452
_journal_paper_doi 10.1021/cg501808y
_journal_volume 15
_journal_year 2015
_chemical_formula_moiety 'C46 H45.50 N3 O22.50 Zn4'
_chemical_formula_sum 'C46 H45.5 N3 O22.5 Zn4'
_chemical_formula_weight 1261.83
_chemical_melting_point ?
_chemical_name_common 'Compound 3'
_chemical_name_systematic
;
 [Me2NH2][Me4N]2[Zn4(5-HIPA)2(H-5-HIPA)2.5].3DMF
;
_space_group_crystal_system orthorhombic
_space_group_IT_number 36
_space_group_name_Hall 'C 2c -2'
_space_group_name_H-M_alt 'C m c 21'
_symmetry_space_group_name_Hall 'C 2c -2'
_symmetry_space_group_name_H-M 'C m c 21'
_atom_sites_solution_hydrogens geom
_audit_creation_method SHELXL-2013
_cell_angle_alpha 90
_cell_angle_beta 90
_cell_angle_gamma 90
_cell_formula_units_Z 8
_cell_length_a 54.076(4)
_cell_length_b 15.3088(6)
_cell_length_c 16.0309(6)
_cell_measurement_reflns_used 35150
_cell_measurement_temperature 100
_cell_measurement_theta_max 27.6
_cell_measurement_theta_min 3.0
_cell_volume 13271.0(12)
_computing_cell_refinement
;
CrystalClear-SM Expert 3.1 b27 (Rigaku, 20112)
;
_computing_data_collection
;
CrystalClear-SM Expert 3.1 b27 (Rigaku, 20112)
;
_computing_data_reduction
;
CrystalClear-SM Expert 3.1 b27 (Rigaku, 20112)
;
_computing_molecular_graphics 'DIAMOND 3.2g (Crystal Impact)'
_computing_structure_refinement 'SHELXL-2013 (Sheldrick, 2013)'
_computing_structure_solution 'SHELXs-2013 (Sheldrick, 2013)'
_diffrn_ambient_temperature 100
_diffrn_detector_area_resol_mean 28.5714
_diffrn_measured_fraction_theta_full 0.997
_diffrn_measured_fraction_theta_max 0.997
_diffrn_measurement_device_type
;
Rigaku Saturn724+ (2x2 bin mode)
;
_diffrn_measurement_method 'profile data from \w-scans'
_diffrn_radiation_type MoK\a
_diffrn_radiation_wavelength 0.71073
_diffrn_reflns_av_R_equivalents 0.2261
_diffrn_reflns_av_unetI/netI 0.2756
_diffrn_reflns_Laue_measured_fraction_full 0.997
_diffrn_reflns_Laue_measured_fraction_max 0.997
_diffrn_reflns_limit_h_max 64
_diffrn_reflns_limit_h_min -70
_diffrn_reflns_limit_k_max 19
_diffrn_reflns_limit_k_min -19
_diffrn_reflns_limit_l_max 20
_diffrn_reflns_limit_l_min -20
_diffrn_reflns_number 60948
_diffrn_reflns_point_group_measured_fraction_full 0.997
_diffrn_reflns_point_group_measured_fraction_max 0.998
_diffrn_reflns_theta_full 25.242
_diffrn_reflns_theta_max 27.485
_diffrn_reflns_theta_min 3.014
_diffrn_source 'Rotating anode'
_exptl_absorpt_coefficient_mu 1.494
_exptl_absorpt_correction_T_max 1.000
_exptl_absorpt_correction_T_min 0.370
_exptl_absorpt_correction_type multi-scan
_exptl_absorpt_process_details 'CrystalClear 3.1 (Rigaku 2012)'
_exptl_crystal_colour Colorless
_exptl_crystal_density_diffrn 1.263
_exptl_crystal_description Block
_exptl_crystal_F_000 5140
_refine_diff_density_max 1.055
_refine_diff_density_min -0.655
_refine_diff_density_rms 0.119
_refine_ls_abs_structure_details
;
 Refined as an inversion twin.
;
_refine_ls_abs_structure_Flack 0.06(3)
_refine_ls_extinction_method none
_refine_ls_goodness_of_fit_ref 0.969
_refine_ls_hydrogen_treatment constr
_refine_ls_matrix_type full
_refine_ls_number_parameters 589
_refine_ls_number_reflns 15288
_refine_ls_number_restraints 3
_refine_ls_restrained_S_all 0.969
_refine_ls_R_factor_all 0.2127
_refine_ls_R_factor_gt 0.1060
_refine_ls_shift/su_max 0.001
_refine_ls_shift/su_mean 0.000
_refine_ls_structure_factor_coef Fsqd
_refine_ls_weighting_details 'w=1/[\s^2^(Fo^2^)+(0.0901P)^2^] where P=(Fo^2^+2Fc^2^)/3'
_refine_ls_weighting_scheme calc
_refine_ls_wR_factor_gt 0.1868
_refine_ls_wR_factor_ref 0.2257
_reflns_Friedel_coverage 0.930
_reflns_Friedel_fraction_full 0.998
_reflns_Friedel_fraction_max 0.998
_reflns_number_gt 7003
_reflns_number_total 15288
_reflns_threshold_expression 'I > 2\s(I)'
_cod_data_source_file cg501808y_si_003.cif
_cod_data_source_block shelx
_cod_depositor_comments
;
The following automatic conversions were performed:

'_chemical_melting_point' value 'n/a' was changed to '?' - the value
is undefined or not given.

'_exptl_absorpt_correction_type' value 'Multi-scan' changed to
'multi-scan' according to
/usr/data/users/saulius/crontab/automatic-downloads/rss-feeds/ACS/lib/dictionaries/cif_core.dic
dictionary named 'cif_core.dic' version 2.4.2 from 2011-04-26.

Automatic conversion script
Id: cif_fix_values 3008 2015-01-20 13:52:24Z robertas 

 Adding full bibliography for 4512701--4512704.cif.
;
_cod_original_formula_sum 'C46 H45.50 N3 O22.50 Zn4'
_cod_database_code 4512701
_shelx_space_group_comment
;
The symmetry employed for this shelxl refinement is uniquely defined
by the following loop, which should always be used as a source of
symmetry information in preference to the above space-group names.
They are only intended as comments.
;
_shelxl_version_number 2013-4

loop_
_space_group_symop_operation_xyz
'x, y, z'
'-x, -y, z+1/2'
'-x, y, z'
'x, -y, z+1/2'
'x+1/2, y+1/2, z'
'-x+1/2, -y+1/2, z+1/2'
'-x+1/2, y+1/2, z'
'x+1/2, -y+1/2, z+1/2'

loop_
_atom_site_label
_atom_site_type_symbol
_atom_site_fract_x
_atom_site_fract_y
_atom_site_fract_z
_atom_site_U_iso_or_equiv
_atom_site_adp_type
_atom_site_occupancy
_atom_site_site_symmetry_order
_atom_site_calc_flag
_atom_site_refinement_flags_posn
_atom_site_refinement_flags_adp
_atom_site_refinement_flags_occupancy
_atom_site_disorder_assembly
_atom_site_disorder_group
Zn3 Zn 0.25296(3) 0.93899(9) 0.54909(10) 0.0232(4) Uani 1 1 d . . . . .
Zn4 Zn 0.20057(3) 0.94878(9) 0.65008(10) 0.0259(4) Uani 1 1 d . . . . .
Zn2 Zn 0.09555(4) 0.67407(12) 0.29350(16) 0.0503(6) Uani 1 1 d . . . . .
Zn1 Zn 0.07028(4) 0.84885(13) 0.33811(15) 0.0554(6) Uani 1 1 d . . . . .
O31 O 0.1009(2) 0.7787(7) 0.3619(7) 0.047(3) Uani 1 1 d . . . . .
O34 O 0.1643(3) 0.9185(7) 0.1618(7) 0.064(4) Uani 1 1 d . . . . .
O35 O 0.1841(2) 1.0066(6) 0.2464(6) 0.032(3) Uani 1 1 d . . . . .
O32 O 0.1590(3) 0.8512(8) 0.5970(8) 0.091(6) Uani 1 1 d . . . . .
O33 O 0.18693(19) 0.9333(7) 0.5390(6) 0.037(3) Uani 1 1 d . . . . .
O51 O 0.22972(19) 1.0178(5) 0.6154(6) 0.028(3) Uani 1 1 d . . . . .
O54 O 0.2433(2) 1.0439(5) 0.9297(5) 0.028(3) Uani 1 1 d . . . . .
O55 O 0.2723(2) 1.1450(6) 0.9386(6) 0.046(3) Uani 1 1 d . . . . .
O23 O 0.0721(3) 0.8552(8) 0.2173(9) 0.072(4) Uani 1 1 d . . . . .
O24 O 0.0753(4) 1.0338(10) -0.1348(14) 0.137(8) Uani 1 1 d . . . . .
O44 O 0.1349(3) 0.6506(9) 0.2460(9) 0.079(5) Uani 1 1 d . . . . .
O22 O 0.0829(3) 0.7181(7) 0.1827(8) 0.067(4) Uani 1 1 d . . . . .
O12 O 0.0651(2) 0.6339(7) 0.3503(9) 0.055(3) Uani 1 1 d . . . . .
O13 O 0.0449(2) 0.7631(7) 0.3643(8) 0.052(3) Uani 1 1 d . . . . .
O42 O 0.1072(3) 0.5512(8) 0.2722(10) 0.077(5) Uani 1 1 d . . . . .
O45 O 0.2140(2) 0.4462(7) 0.0369(7) 0.038(3) Uani 1 1 d . . . . .
O46 O 0.21648(19) 0.5609(6) 0.1183(6) 0.031(3) Uani 1 1 d . . . . .
O53 O 0.2849(2) 1.3421(6) 0.7001(6) 0.032(3) Uani 1 1 d . . . . .
O52 O 0.2620(2) 1.3228(6) 0.5845(6) 0.032(3) Uani 1 1 d . . . . .
O41 O 0.1480(3) 0.2678(8) 0.2047(10) 0.087(5) Uani 1 1 d . . . . .
O25 O 0.0718(4) 1.0774(10) -0.0095(12) 0.100(6) Uani 1 1 d . . . . .
C31 C 0.1234(3) 0.8233(9) 0.3681(11) 0.037(4) Uani 1 1 d . . . . .
C33 C 0.1344(3) 0.8571(9) 0.2986(10) 0.027(4) Uani 1 1 d . . . . .
H33 H 0.1273 0.8481 0.2465 0.033 Uiso 1 1 calc R U . . .
C32 C 0.1331(3) 0.8320(10) 0.4452(12) 0.040(4) Uani 1 1 d . . . . .
H32 H 0.1251 0.8088 0.4916 0.048 Uiso 1 1 calc R U . . .
C35 C 0.1562(3) 0.9053(8) 0.3053(9) 0.023(3) Uani 1 1 d . . . . .
C34 C 0.1556(3) 0.8773(9) 0.4535(9) 0.030(4) Uani 1 1 d . . . . .
C36 C 0.1662(3) 0.9144(9) 0.3862(10) 0.033(4) Uani 1 1 d . . . . .
H36 H 0.1806 0.9470 0.3933 0.040 Uiso 1 1 calc R U . . .
C38 C 0.1682(3) 0.9435(10) 0.2302(10) 0.034(4) Uani 1 1 d . . . . .
C37 C 0.1683(3) 0.8862(9) 0.5356(10) 0.031(4) Uani 1 1 d . . . . .
C51 C 0.2401(3) 1.0781(8) 0.6709(9) 0.025(4) Uiso 1 1 d . . . . .
C52 C 0.2486(2) 1.1555(8) 0.6360(8) 0.019(3) Uiso 1 1 d . . . . .
H52 H 0.2465 1.1675 0.5796 0.022 Uiso 1 1 calc R U . . .
C53 C 0.2423(3) 1.0599(8) 0.7516(8) 0.018(3) Uiso 1 1 d . . . . .
H53 H 0.2352 1.0088 0.7722 0.022 Uiso 1 1 calc R U . . .
C54 C 0.2600(3) 1.2128(9) 0.6874(9) 0.029(4) Uiso 1 1 d . . . . .
C55 C 0.2547(3) 1.1148(8) 0.8059(8) 0.019(3) Uiso 1 1 d . . . . .
C56 C 0.2652(3) 1.1942(8) 0.7723(9) 0.026(4) Uiso 1 1 d . . . . .
H56 H 0.2748 1.2314 0.8048 0.031 Uiso 1 1 calc R U . . .
C58 C 0.2571(3) 1.1011(10) 0.8957(10) 0.034(4) Uiso 1 1 d . . . . .
C48 C 0.2060(3) 0.4897(12) 0.0937(11) 0.040(4) Uani 1 1 d . . . . .
C45 C 0.1828(3) 0.4678(9) 0.1382(11) 0.040(4) Uani 1 1 d . . . . .
C15 C 0.0461(3) 0.6831(12) 0.3623(10) 0.039(4) Uani 1 1 d . . . . .
C57 C 0.2701(3) 1.3013(9) 0.6530(10) 0.031(4) Uiso 1 1 d . . . . .
C43 C 0.1757(3) 0.3775(9) 0.1448(12) 0.047(5) Uani 1 1 d . . . . .
H43 H 0.1854 0.3351 0.1193 0.056 Uiso 1 1 calc R U . . .
C27 C 0.0783(4) 0.7956(13) 0.1635(14) 0.067(6) Uani 1 1 d . . . . .
C46 C 0.1675(3) 0.5287(9) 0.1710(9) 0.032(4) Uani 1 1 d . . . . .
H46 H 0.1717 0.5874 0.1660 0.039 Uiso 1 1 calc R U . . .
C41 C 0.1549(4) 0.3525(12) 0.1879(12) 0.061(6) Uani 1 1 d . . . . .
C47 C 0.1271(4) 0.5734(12) 0.2443(13) 0.057(6) Uani 1 1 d . . . . .
C44 C 0.1458(3) 0.5061(10) 0.2120(10) 0.043(5) Uani 1 1 d . . . . .
C42 C 0.1383(4) 0.4187(12) 0.2180(12) 0.060(6) Uani 1 1 d . . . . .
H42 H 0.1230 0.4040 0.2408 0.072 Uiso 1 1 calc R U . . .
C24 C 0.0827(6) 0.8200(14) 0.0762(14) 0.100(10) Uani 1 1 d . . . . .
C26 C 0.0760(5) 0.9042(13) 0.0495(16) 0.085(8) Uani 1 1 d . . . . .
H26 H 0.0685 0.9425 0.0867 0.102 Uiso 1 1 calc R U . . .
C22 C 0.0908(5) 0.7615(13) 0.0185(18) 0.096(9) Uani 1 1 d . . . . .
H22 H 0.0960 0.7065 0.0359 0.115 Uiso 1 1 calc R U . . .
C28 C 0.0750(5) 1.0232(17) -0.0574(15) 0.069(7) Uani 1 1 d . . . . .
C21 C 0.0917(6) 0.7821(19) -0.065(2) 0.119(11) Uani 1 1 d . . . . .
C25 C 0.0805(8) 0.9297(18) -0.029(2) 0.143(15) Uani 1 1 d . . . . .
N71 N 0.2055(3) 0.6776(8) 0.3554(8) 0.037(3) Uani 1 1 d . . . . .
C74 C 0.2238(4) 0.6098(12) 0.3348(12) 0.063(6) Uiso 1 1 d . . . . .
H74A H 0.2270 0.5748 0.3833 0.094 Uiso 1 1 calc R U . . .
H74B H 0.2388 0.6369 0.3165 0.094 Uiso 1 1 calc R U . . .
H74C H 0.2174 0.5734 0.2910 0.094 Uiso 1 1 calc R U . . .
C73 C 0.2140(4) 0.7342(12) 0.4256(12) 0.062(6) Uiso 1 1 d . . . . .
H73A H 0.2171 0.6988 0.4739 0.093 Uiso 1 1 calc R U . . .
H73B H 0.2015 0.7765 0.4383 0.093 Uiso 1 1 calc R U . . .
H73C H 0.2290 0.7638 0.4098 0.093 Uiso 1 1 calc R U . . .
C75 C 0.2006(3) 0.7282(11) 0.2823(11) 0.051(5) Uiso 1 1 d . . . . .
H75A H 0.1885 0.7719 0.2949 0.077 Uiso 1 1 calc R U . . .
H75B H 0.1945 0.6907 0.2390 0.077 Uiso 1 1 calc R U . . .
H75C H 0.2156 0.7558 0.2639 0.077 Uiso 1 1 calc R U . . .
C72 C 0.1822(6) 0.6331(19) 0.3855(18) 0.131(11) Uiso 1 1 d . . . . .
H72A H 0.1859 0.5988 0.4341 0.197 Uiso 1 1 calc R U . . .
H72B H 0.1759 0.5958 0.3423 0.197 Uiso 1 1 calc R U . . .
H72C H 0.1701 0.6764 0.3993 0.197 Uiso 1 1 calc R U . . .
N81 N 0.1794(4) 0.8075(11) 0.9602(11) 0.075(6) Uani 1 1 d . . . . .
C83 C 0.1820(5) 0.7593(14) 1.0411(14) 0.095(8) Uiso 1 1 d . . . . .
H83A H 0.1833 0.6978 1.0303 0.142 Uiso 1 1 calc R U . . .
H83B H 0.1678 0.7703 1.0754 0.142 Uiso 1 1 calc R U . . .
H83C H 0.1966 0.7789 1.0695 0.142 Uiso 1 1 calc R U . . .
C82 C 0.1585(4) 0.8708(12) 0.9637(12) 0.060(6) Uiso 1 1 d . . . . .
H82A H 0.1457 0.8528 0.9257 0.090 Uiso 1 1 calc R U . . .
H82B H 0.1643 0.9279 0.9484 0.090 Uiso 1 1 calc R U . . .
H82C H 0.1519 0.8726 1.0193 0.090 Uiso 1 1 calc R U . . .
C84 C 0.2028(5) 0.8627(16) 0.9406(17) 0.106(9) Uiso 1 1 d . . . . .
H84A H 0.2119 0.8353 0.8964 0.158 Uiso 1 1 calc R U . . .
H84B H 0.2129 0.8665 0.9895 0.158 Uiso 1 1 calc R U . . .
H84C H 0.1979 0.9203 0.9235 0.158 Uiso 1 1 calc R U . . .
C85 C 0.1738(5) 0.7433(15) 0.8881(15) 0.092(8) Uiso 1 1 d . . . . .
H85A H 0.1889 0.7175 0.8690 0.137 Uiso 1 1 calc R U . . .
H85B H 0.1661 0.7743 0.8430 0.137 Uiso 1 1 calc R U . . .
H85C H 0.1629 0.6983 0.9075 0.137 Uiso 1 1 calc R U . . .
O21 O 0.1017(7) 0.7263(18) -0.1280(17) 0.240(15) Uani 1 1 d . . . . .
C923 C 0.0898(8) 0.8704(19) -0.086(2) 0.157(16) Uani 1 1 d . . . . .
H923 H 0.0948 0.8895 -0.1384 0.188 Uiso 1 1 calc R U . . .
C63 C 0.1092(7) 0.951(2) 0.685(2) 0.166(16) Uiso 1 1 d . . . . .
H63A H 0.1214 0.9831 0.6543 0.248 Uiso 1 1 calc R U . . .
H63B H 0.1157 0.9368 0.7394 0.248 Uiso 1 1 calc R U . . .
H63C H 0.0947 0.9867 0.6917 0.248 Uiso 1 1 calc R U . . .
N61 N 0.1047(14) 0.894(5) 0.653(4) 0.36(4) Uiso 1 1 d . . . . .
H61A H 0.1200 0.8620 0.6466 0.437 Uiso 1 1 calc R U . . .
H61B H 0.0995 0.9119 0.5980 0.437 Uiso 1 1 calc R U . . .
C62 C 0.0869(13) 0.833(4) 0.682(5) 0.37(4) Uiso 1 1 d . . . . .
H62A H 0.0775 0.8123 0.6349 0.548 Uiso 1 1 calc R U . . .
H62B H 0.0760 0.8612 0.7207 0.548 Uiso 1 1 calc R U . . .
H62C H 0.0951 0.7853 0.7082 0.548 Uiso 1 1 calc R U . . .
O11A O 0.0000 0.409(3) 0.386(3) 0.105(17) Uiso 0.5 2 d S . P A 1
C11A C 0.0000 0.498(5) 0.383(3) 0.07(2) Uiso 0.5 2 d S . P A 1
C12A C 0.0195(16) 0.546(5) 0.374(4) 0.13(3) Uiso 0.5 1 d . . P A 1
H12A H 0.0337 0.5180 0.3561 0.160 Uiso 0.5 1 calc R U P A 1
C13A C 0.0217(11) 0.639(4) 0.388(4) 0.037(18) Uiso 0.5 1 d . . P A 1
C14A C 0.0000 0.676(5) 0.369(4) 0.008(18) Uiso 0.5 2 d S . P A 1
H14A H 0.0000 0.7299 0.3416 0.009 Uiso 0.5 2 calc R U P A 1
C11B C 0.0000 0.508(6) 0.419(6) 0.10(3) Uiso 0.5 2 d S . P A 2
O11B O 0.0000 0.416(2) 0.436(2) 0.049(10) Uiso 0.5 2 d S . P A 2
C12B C 0.0227(8) 0.545(2) 0.404(2) 0.033(9) Uiso 0.5 1 d . . P A 2
H12B H 0.0377 0.5164 0.4131 0.039 Uiso 0.5 1 calc R U P A 2
C13B C 0.0204(13) 0.633(4) 0.371(3) 0.05(2) Uiso 0.5 1 d . . P A 2
C14B C 0.0000 0.676(7) 0.382(5) 0.05(4) Uiso 0.5 2 d S . P A 2
H14B H 0.0000 0.7348 0.3968 0.060 Uiso 0.5 2 calc R U P A 2

loop_
_atom_site_aniso_label
_atom_site_aniso_U_11
_atom_site_aniso_U_22
_atom_site_aniso_U_33
_atom_site_aniso_U_23
_atom_site_aniso_U_13
_atom_site_aniso_U_12
Zn3 0.0340(12) 0.0170(7) 0.0188(8) 0.0020(8) 0.0018(9) 0.0004(7)
Zn4 0.0320(11) 0.0175(7) 0.0282(9) -0.0001(8) 0.0018(9) 0.0019(8)
Zn2 0.0302(13) 0.0358(11) 0.0849(16) -0.0079(11) 0.0147(12) -0.0054(9)
Zn1 0.0388(15) 0.0473(12) 0.0800(16) -0.0067(12) 0.0059(13) -0.0078(11)
O31 0.026(8) 0.037(6) 0.079(9) 0.006(6) 0.003(6) -0.004(5)
O34 0.106(12) 0.062(8) 0.023(7) 0.000(6) 0.019(7) -0.038(8)
O35 0.042(8) 0.035(6) 0.019(5) 0.007(5) 0.004(5) -0.014(6)
O32 0.172(18) 0.055(9) 0.047(9) 0.015(7) -0.014(10) -0.045(10)
O33 0.021(7) 0.062(7) 0.028(6) -0.007(6) -0.006(5) 0.000(6)
O51 0.025(7) 0.018(5) 0.041(7) -0.007(4) 0.007(5) -0.001(5)
O54 0.050(8) 0.016(5) 0.017(5) 0.001(4) 0.002(5) -0.001(5)
O55 0.082(10) 0.029(6) 0.028(6) 0.005(5) -0.007(6) -0.016(6)
O23 0.088(12) 0.033(7) 0.094(11) -0.004(8) -0.005(9) 0.013(7)
O24 0.23(3) 0.049(9) 0.134(18) 0.029(11) -0.004(17) -0.013(11)
O44 0.067(12) 0.048(8) 0.123(13) -0.028(8) 0.021(9) 0.008(7)
O22 0.099(12) 0.027(6) 0.074(9) 0.021(6) -0.006(8) -0.006(7)
O12 0.018(7) 0.048(7) 0.100(10) 0.007(7) 0.016(7) 0.001(6)
O13 0.025(8) 0.043(7) 0.087(10) -0.012(6) 0.008(6) -0.007(6)
O42 0.033(9) 0.070(9) 0.129(13) -0.004(9) 0.049(9) 0.013(7)
O45 0.040(8) 0.049(7) 0.025(6) -0.001(6) 0.003(6) 0.019(6)
O46 0.019(6) 0.042(6) 0.032(6) 0.006(5) 0.000(5) 0.007(5)
O53 0.050(8) 0.021(5) 0.024(6) 0.010(4) -0.007(5) -0.011(5)
O52 0.052(8) 0.020(5) 0.023(6) -0.001(4) -0.003(5) 0.009(5)
O41 0.083(13) 0.051(8) 0.127(13) -0.012(8) 0.049(10) -0.019(8)
O25 0.147(19) 0.052(9) 0.101(13) 0.014(9) 0.029(13) 0.008(10)
C31 0.036(12) 0.021(8) 0.054(12) 0.000(8) 0.015(10) 0.003(8)
C33 0.011(9) 0.037(8) 0.033(9) -0.007(8) 0.000(7) -0.003(6)
C32 0.023(11) 0.039(10) 0.059(13) -0.004(9) 0.014(9) 0.006(8)
C35 0.022(9) 0.020(7) 0.027(9) -0.006(6) 0.004(7) 0.010(6)
C34 0.049(13) 0.020(8) 0.021(9) -0.009(7) 0.012(8) 0.003(8)
C36 0.039(12) 0.020(7) 0.042(10) -0.006(7) 0.005(9) 0.008(7)
C38 0.050(12) 0.028(8) 0.024(9) 0.020(8) 0.013(8) 0.011(9)
C37 0.039(12) 0.017(7) 0.037(11) 0.007(8) 0.000(9) -0.002(7)
C48 0.039(12) 0.047(11) 0.033(11) 0.023(9) -0.012(9) -0.014(10)
C45 0.035(11) 0.028(8) 0.057(12) 0.002(8) 0.003(10) 0.004(7)
C15 0.026(11) 0.047(10) 0.045(11) 0.000(9) 0.012(8) -0.006(9)
C43 0.043(12) 0.022(8) 0.075(13) -0.001(9) 0.019(11) 0.006(7)
C27 0.078(17) 0.043(12) 0.080(17) 0.023(13) -0.021(13) -0.019(11)
C46 0.023(10) 0.030(8) 0.044(11) 0.003(7) 0.013(8) 0.003(7)
C41 0.073(17) 0.045(11) 0.066(13) -0.019(10) 0.031(12) -0.016(11)
C47 0.058(16) 0.030(11) 0.083(15) -0.008(10) -0.004(12) 0.019(10)
C44 0.051(13) 0.034(9) 0.043(10) -0.014(8) 0.013(9) 0.004(9)
C42 0.045(14) 0.054(12) 0.082(15) 0.003(11) 0.006(11) -0.012(10)
C24 0.20(3) 0.042(12) 0.061(16) 0.003(12) -0.004(17) -0.007(16)
C26 0.14(3) 0.052(13) 0.059(15) 0.008(13) -0.009(17) 0.003(13)
C22 0.14(3) 0.043(13) 0.10(2) 0.006(14) 0.059(18) -0.020(14)
C28 0.073(18) 0.09(2) 0.047(15) 0.029(14) 0.004(13) 0.004(14)
C21 0.16(3) 0.08(2) 0.11(3) 0.000(19) 0.04(2) -0.013(19)
C25 0.27(5) 0.070(19) 0.09(2) -0.02(2) 0.01(3) 0.00(2)
N71 0.042(10) 0.038(7) 0.031(8) 0.004(6) 0.002(7) 0.000(7)
N81 0.092(16) 0.065(11) 0.068(12) 0.011(10) 0.002(11) 0.024(11)
O21 0.37(5) 0.19(3) 0.16(2) -0.04(2) 0.06(3) 0.05(3)
C923 0.29(5) 0.08(2) 0.11(2) 0.030(19) 0.02(3) -0.02(3)

loop_
_atom_type_symbol
_atom_type_description
_atom_type_scat_dispersion_real
_atom_type_scat_dispersion_imag
_atom_type_scat_source
C C 0.0033 0.0016 'International Tables Vol C Tables 4.2.6.8 and 6.1.1.4'
N N 0.0061 0.0033 'International Tables Vol C Tables 4.2.6.8 and 6.1.1.4'
O O 0.0106 0.0060 'International Tables Vol C Tables 4.2.6.8 and 6.1.1.4'
Zn Zn 0.2839 1.4301 'International Tables Vol C Tables 4.2.6.8 and 6.1.1.4'
H H 0.0000 0.0000 'International Tables Vol C Tables 4.2.6.8 and 6.1.1.4'

loop_
_geom_angle_atom_site_label_1
_geom_angle_atom_site_label_2
_geom_angle_atom_site_label_3
_geom_angle
_geom_angle_site_symmetry_1
_geom_angle_site_symmetry_3
O46 Zn3 O54 138.6(4) 6_565 4_574
O46 Zn3 O52 100.1(4) 6_565 7_545
O54 Zn3 O52 106.1(4) 4_574 7_545
O46 Zn3 O51 102.7(4) 6_565 .
O54 Zn3 O51 105.1(4) 4_574 .
O52 Zn3 O51 97.2(4) 7_545 .
O46 Zn3 O55 92.9(4) 6_565 4_574
O54 Zn3 O55 58.9(4) 4_574 4_574
O52 Zn3 O55 84.9(4) 7_545 4_574
O51 Zn3 O55 163.6(4) . 4_574
O46 Zn3 C58 117.8(5) 6_565 4_574
O54 Zn3 C58 29.6(4) 4_574 4_574
O52 Zn3 C58 95.4(4) 7_545 4_574
O51 Zn3 C58 134.4(5) . 4_574
O55 Zn3 C58 29.4(4) 4_574 4_574
O46 Zn3 C48 29.5(5) 6_565 6_565
O54 Zn3 C48 115.8(5) 4_574 6_565
O52 Zn3 C48 129.5(6) 7_545 6_565
O51 Zn3 C48 97.8(4) . 6_565
O55 Zn3 C48 93.2(5) 4_574 6_565
C58 Zn3 C48 107.2(5) 4_574 6_565
O35 Zn4 O33 127.4(4) 4_575 .
O35 Zn4 O51 114.1(4) 4_575 .
O33 Zn4 O51 96.3(4) . .
O35 Zn4 O53 98.8(4) 4_575 7_545
O33 Zn4 O53 114.9(4) . 7_545
O51 Zn4 O53 103.8(4) . 7_545
O31 Zn2 O12 96.8(5) . .
O31 Zn2 O42 144.2(6) . .
O12 Zn2 O42 92.8(5) . .
O31 Zn2 O22 105.5(5) . .
O12 Zn2 O22 103.2(6) . .
O42 Zn2 O22 105.6(6) . .
O31 Zn2 O44 100.3(5) . .
O12 Zn2 O44 151.3(5) . .
O42 Zn2 O44 60.3(5) . .
O22 Zn2 O44 94.3(6) . .
O31 Zn2 C47 126.6(6) . .
O12 Zn2 C47 122.4(6) . .
O42 Zn2 C47 29.8(5) . .
O22 Zn2 C47 99.4(6) . .
O44 Zn2 C47 30.6(6) . .
O31 Zn2 Zn1 39.5(3) . .
O12 Zn2 Zn1 78.2(3) . .
O42 Zn2 Zn1 170.9(4) . .
O22 Zn2 Zn1 76.4(4) . .
O44 Zn2 Zn1 128.7(3) . .
C47 Zn2 Zn1 159.2(5) . .
O24 Zn1 O23 100.2(8) 4_575 .
O24 Zn1 O13 134.5(8) 4_575 .
O23 Zn1 O13 106.5(6) . .
O24 Zn1 O31 110.6(8) 4_575 .
O23 Zn1 O31 100.1(5) . .
O13 Zn1 O31 100.3(5) . .
O24 Zn1 C28 26.9(8) 4_575 4_575
O23 Zn1 C28 127.1(7) . 4_575
O13 Zn1 C28 116.1(7) . 4_575
O31 Zn1 C28 101.6(7) . 4_575
O24 Zn1 Zn2 145.4(7) 4_575 .
O23 Zn1 Zn2 77.9(4) . .
O13 Zn1 Zn2 77.2(3) . .
O31 Zn1 Zn2 38.4(3) . .
C28 Zn1 Zn2 139.6(6) 4_575 .
C31 O31 Zn2 124.3(10) . .
C31 O31 Zn1 118.1(9) . .
Zn2 O31 Zn1 102.1(5) . .
C38 O35 Zn4 113.9(9) . 4_574
C37 O33 Zn4 114.8(10) . .
C51 O51 Zn4 119.6(8) . .
C51 O51 Zn3 118.3(9) . .
Zn4 O51 Zn3 108.7(4) . .
C58 O54 Zn3 99.6(9) . 4_575
C58 O55 Zn3 80.5(9) . 4_575
C27 O23 Zn1 129.8(12) . .
C28 O24 Zn1 110.7(18) . 4_574
C47 O44 Zn2 81.0(13) . .
C27 O22 Zn2 126.9(14) . .
C15 O12 Zn2 123.4(10) . .
C15 O13 Zn1 129.1(11) . .
C47 O42 Zn2 94.6(11) . .
C48 O46 Zn3 101.2(10) . 6_564
C57 O53 Zn4 114.6(9) . 7
C57 O52 Zn3 128.8(9) . 7
C32 C31 C33 122.9(17) . .
C32 C31 O31 116.7(15) . .
C33 C31 O31 120.4(16) . .
C31 C33 C35 120.4(15) . .
C31 C33 H33 119.8 . .
C35 C33 H33 119.8 . .
C31 C32 C34 118.0(16) . .
C31 C32 H32 121.0 . .
C34 C32 H32 121.0 . .
C33 C35 C36 116.5(14) . .
C33 C35 C38 120.9(14) . .
C36 C35 C38 122.6(15) . .
C36 C34 C32 120.1(16) . .
C36 C34 C37 118.2(16) . .
C32 C34 C37 121.7(15) . .
C34 C36 C35 122.1(16) . .
C34 C36 H36 119.0 . .
C35 C36 H36 119.0 . .
O34 C38 O35 122.7(14) . .
O34 C38 C35 123.1(16) . .
O35 C38 C35 114.3(14) . .
O32 C37 O33 123.3(16) . .
O32 C37 C34 118.8(16) . .
O33 C37 C34 117.7(14) . .
C53 C51 C52 122.9(13) . .
C53 C51 O51 121.0(12) . .
C52 C51 O51 116.0(11) . .
C54 C52 C51 117.3(13) . .
C54 C52 H52 121.4 . .
C51 C52 H52 121.4 . .
C51 C53 C55 121.8(13) . .
C51 C53 H53 119.1 . .
C55 C53 H53 119.1 . .
C52 C54 C56 123.0(13) . .
C52 C54 C57 120.4(13) . .
C56 C54 C57 116.5(13) . .
C53 C55 C56 117.8(12) . .
C53 C55 C58 125.0(12) . .
C56 C55 C58 117.1(12) . .
C54 C56 C55 116.7(13) . .
C54 C56 H56 121.6 . .
C55 C56 H56 121.6 . .
O55 C58 O54 120.9(14) . .
O55 C58 C55 121.0(14) . .
O54 C58 C55 118.1(14) . .
O55 C58 Zn3 70.1(8) . 4_575
O54 C58 Zn3 50.9(7) . 4_575
C55 C58 Zn3 168.6(12) . 4_575
O45 C48 O46 122.7(16) . .
O45 C48 C45 122.7(16) . .
O46 C48 C45 114.5(17) . .
O45 C48 Zn3 73.5(10) . 6_564
O46 C48 Zn3 49.4(8) . 6_564
C45 C48 Zn3 163.6(14) . 6_564
C46 C45 C43 118.0(15) . .
C46 C45 C48 123.3(14) . .
C43 C45 C48 118.7(15) . .
O13 C15 O12 129.0(16) . .
O13 C15 C13B 115(3) . .
O12 C15 C13B 115(3) . .
O13 C15 C13A 113(3) . .
O12 C15 C13A 118(3) . .
O52 C57 O53 128.8(13) . .
O52 C57 C54 115.3(13) . .
O53 C57 C54 116.0(13) . .
C41 C43 C45 121.7(15) . .
C41 C43 H43 119.2 . .
C45 C43 H43 119.2 . .
O22 C27 O23 123.7(19) . .
O22 C27 C24 116(2) . .
O23 C27 C24 119.8(17) . .
C45 C46 C44 121.9(14) . .
C45 C46 H46 119.0 . .
C44 C46 H46 119.0 . .
C43 C41 O41 125.7(17) . .
C43 C41 C42 118.9(16) . .
O41 C41 C42 115.4(17) . .
O42 C47 O44 123.5(18) . .
O42 C47 C44 121.4(17) . .
O44 C47 C44 115(2) . .
O42 C47 Zn2 55.6(10) . .
O44 C47 Zn2 68.4(10) . .
C44 C47 Zn2 176.6(15) . .
C46 C44 C42 121.0(15) . .
C46 C44 C47 123.3(15) . .
C42 C44 C47 115.3(17) . .
C44 C42 C41 117.9(18) . .
C44 C42 H42 121.0 . .
C41 C42 H42 121.0 . .
C22 C24 C26 119(2) . .
C22 C24 C27 122(2) . .
C26 C24 C27 119(2) . .
C25 C26 C24 121(3) . .
C25 C26 H26 119.7 . .
C24 C26 H26 119.7 . .
C24 C22 C21 121(2) . .
C24 C22 H22 119.3 . .
C21 C22 H22 119.3 . .
O25 C28 O24 125(3) . .
O25 C28 C25 120(2) . .
O24 C28 C25 115(3) . .
O25 C28 Zn1 82.6(16) . 4_574
O24 C28 Zn1 42.4(12) . 4_574
C25 C28 Zn1 157(2) . 4_574
C22 C21 C923 117(3) . .
C22 C21 O21 124(3) . .
C923 C21 O21 116(3) . .
C26 C25 C923 120(3) . .
C26 C25 C28 121(3) . .
C923 C25 C28 119(3) . .
C75 N71 C74 108.9(13) . .
C75 N71 C73 111.1(12) . .
C74 N71 C73 111.9(14) . .
C75 N71 C72 110.5(16) . .
C74 N71 C72 108.2(16) . .
C73 N71 C72 106.0(16) . .
N71 C74 H74A 109.5 . .
N71 C74 H74B 109.5 . .
H74A C74 H74B 109.5 . .
N71 C74 H74C 109.5 . .
H74A C74 H74C 109.5 . .
H74B C74 H74C 109.5 . .
N71 C73 H73A 109.5 . .
N71 C73 H73B 109.5 . .
H73A C73 H73B 109.5 . .
N71 C73 H73C 109.5 . .
H73A C73 H73C 109.5 . .
H73B C73 H73C 109.5 . .
N71 C75 H75A 109.5 . .
N71 C75 H75B 109.5 . .
H75A C75 H75B 109.5 . .
N71 C75 H75C 109.5 . .
H75A C75 H75C 109.5 . .
H75B C75 H75C 109.5 . .
N71 C72 H72A 109.5 . .
N71 C72 H72B 109.5 . .
H72A C72 H72B 109.5 . .
N71 C72 H72C 109.5 . .
H72A C72 H72C 109.5 . .
H72B C72 H72C 109.5 . .
C82 N81 C83 111.1(16) . .
C82 N81 C85 107.0(17) . .
C83 N81 C85 110.6(16) . .
C82 N81 C84 105.8(16) . .
C83 N81 C84 111.5(18) . .
C85 N81 C84 110.7(17) . .
N81 C83 H83A 109.5 . .
N81 C83 H83B 109.5 . .
H83A C83 H83B 109.5 . .
N81 C83 H83C 109.5 . .
H83A C83 H83C 109.5 . .
H83B C83 H83C 109.5 . .
N81 C82 H82A 109.5 . .
N81 C82 H82B 109.5 . .
H82A C82 H82B 109.5 . .
N81 C82 H82C 109.5 . .
H82A C82 H82C 109.5 . .
H82B C82 H82C 109.5 . .
N81 C84 H84A 109.5 . .
N81 C84 H84B 109.5 . .
H84A C84 H84B 109.5 . .
N81 C84 H84C 109.5 . .
H84A C84 H84C 109.5 . .
H84B C84 H84C 109.5 . .
N81 C85 H85A 109.5 . .
N81 C85 H85B 109.5 . .
H85A C85 H85B 109.5 . .
N81 C85 H85C 109.5 . .
H85A C85 H85C 109.5 . .
H85B C85 H85C 109.5 . .
C25 C923 C21 120(3) . .
C25 C923 H923 120.0 . .
C21 C923 H923 120.0 . .
N61 C63 H63A 109.5 . .
N61 C63 H63B 109.5 . .
H63A C63 H63B 109.5 . .
N61 C63 H63C 109.5 . .
H63A C63 H63C 109.5 . .
H63B C63 H63C 109.5 . .
C63 N61 C62 124(8) . .
C63 N61 H61A 106.4 . .
C62 N61 H61A 106.4 . .
C63 N61 H61B 106.4 . .
C62 N61 H61B 106.4 . .
H61A N61 H61B 106.4 . .
N61 C62 H62A 109.5 . .
N61 C62 H62B 109.5 . .
H62A C62 H62B 109.5 . .
N61 C62 H62C 109.5 . .
H62A C62 H62C 109.5 . .
H62B C62 H62C 109.5 . .
C12A C11A C12A 109(9) 3 .
C12A C11A O11A 125(5) 3 .
C12A C11A O11A 125(5) . .
C11A C12A C13A 128(8) . .
C11A C12A H12A 116.0 . .
C13A C12A H12A 116.0 . .
C14A C13A C12A 108(6) . .
C14A C13A C15 120(5) . .
C12A C13A C15 117(5) . .
C13A C14A C13A 122(7) 3 .
C13A C14A H14A 119.1 3 .
C13A C14A H14A 119.1 . .
C12B C11B C12B 127(8) 3 .
C12B C11B O11B 116(4) 3 .
C12B C11B O11B 116(4) . .
C11B C12B C13B 111(5) . .
C11B C12B H12B 124.3 . .
C13B C12B H12B 124.3 . .
C14B C13B C12B 120(6) . .
C14B C13B C15 121(6) . .
C12B C13B C15 114(5) . .
C13B C14B C13B 117(10) . 3
C13B C14B H14B 121.6 . .
C13B C14B H14B 121.6 3 .

loop_
_geom_bond_atom_site_label_1
_geom_bond_atom_site_label_2
_geom_bond_distance
_geom_bond_site_symmetry_2
Zn3 O46 1.991(10) 6_565
Zn3 O54 2.002(9) 4_574
Zn3 O52 2.035(9) 7_545
Zn3 O51 2.041(9) .
Zn3 O55 2.425(10) 4_574
Zn3 C58 2.544(16) 4_574
Zn3 C48 2.574(17) 6_565
Zn4 O35 1.910(9) 4_575
Zn4 O33 1.942(10) .
Zn4 O51 1.977(10) .
Zn4 O53 1.981(9) 7_545
Zn2 O31 1.963(11) .
Zn2 O12 1.978(11) .
Zn2 O42 2.013(12) .
Zn2 O22 2.019(13) .
Zn2 O44 2.289(14) .
Zn2 C47 2.432(19) .
Zn2 Zn1 3.089(3) .
Zn1 O24 1.867(15) 4_575
Zn1 O23 1.941(15) .
Zn1 O13 1.946(11) .
Zn1 O31 2.008(11) .
Zn1 C28 2.59(2) 4_575
O31 C31 1.402(19) .
O34 C38 1.180(18) .
O35 C38 1.317(19) .
O35 Zn4 1.911(9) 4_574
O32 C37 1.228(18) .
O33 C37 1.242(17) .
O51 C51 1.400(16) .
O54 C58 1.272(18) .
O54 Zn3 2.002(9) 4_575
O55 C58 1.265(18) .
O55 Zn3 2.425(10) 4_575
O23 C27 1.30(2) .
O24 C28 1.25(2) .
O24 Zn1 1.867(15) 4_574
O44 C47 1.26(2) .
O22 C27 1.25(2) .
O12 C15 1.291(19) .
O13 C15 1.227(18) .
O42 C47 1.21(2) .
O45 C48 1.21(2) .
O46 C48 1.291(19) .
O46 Zn3 1.991(10) 6_564
O53 C57 1.267(17) .
O53 Zn4 1.981(9) 7
O52 C57 1.226(18) .
O52 Zn3 2.035(9) 7
O41 C41 1.37(2) .
O25 C28 1.14(3) .
C31 C32 1.35(2) .
C31 C33 1.36(2) .
C33 C35 1.396(19) .
C33 H33 0.9300 .
C32 C34 1.41(2) .
C32 H32 0.9300 .
C35 C36 1.41(2) .
C35 C38 1.49(2) .
C34 C36 1.35(2) .
C34 C37 1.49(2) .
C36 H36 0.9300 .
C51 C53 1.327(18) .
C51 C52 1.389(17) .
C52 C54 1.353(19) .
C52 H52 0.9300 .
C53 C55 1.387(18) .
C53 H53 0.9300 .
C54 C56 1.42(2) .
C54 C57 1.56(2) .
C55 C56 1.444(17) .
C55 C58 1.46(2) .
C56 H56 0.9300 .
C58 Zn3 2.544(16) 4_575
C48 C45 1.48(2) .
C48 Zn3 2.574(17) 6_564
C45 C46 1.35(2) .
C45 C43 1.44(2) .
C15 C13B 1.59(7) .
C15 C13A 1.54(6) .
C43 C41 1.37(2) .
C43 H43 0.9300 .
C27 C24 1.47(3) .
C46 C44 1.39(2) .
C46 H46 0.9300 .
C41 C42 1.44(3) .
C47 C44 1.53(2) .
C44 C42 1.40(2) .
C42 H42 0.9300 .
C24 C22 1.36(3) .
C24 C26 1.41(3) .
C26 C25 1.33(3) .
C26 H26 0.9300 .
C22 C21 1.37(3) .
C22 H22 0.9300 .
C28 C25 1.53(4) .
C28 Zn1 2.59(2) 4_574
C21 C923 1.40(4) .
C21 O21 1.43(3) .
C25 C923 1.39(4) .
N71 C75 1.43(2) .
N71 C74 1.47(2) .
N71 C73 1.49(2) .
N71 C72 1.51(3) .
C74 H74A 0.9600 .
C74 H74B 0.9600 .
C74 H74C 0.9600 .
C73 H73A 0.9600 .
C73 H73B 0.9600 .
C73 H73C 0.9600 .
C75 H75A 0.9600 .
C75 H75B 0.9600 .
C75 H75C 0.9600 .
C72 H72A 0.9600 .
C72 H72B 0.9600 .
C72 H72C 0.9600 .
N81 C82 1.49(2) .
N81 C83 1.50(2) .
N81 C85 1.55(3) .
N81 C84 1.55(3) .
C83 H83A 0.9600 .
C83 H83B 0.9600 .
C83 H83C 0.9600 .
C82 H82A 0.9600 .
C82 H82B 0.9600 .
C82 H82C 0.9600 .
C84 H84A 0.9600 .
C84 H84B 0.9600 .
C84 H84C 0.9600 .
C85 H85A 0.9600 .
C85 H85B 0.9600 .
C85 H85C 0.9600 .
C923 H923 0.9300 .
C63 N61 1.04(7) .
C63 H63A 0.9600 .
C63 H63B 0.9600 .
C63 H63C 0.9600 .
N61 C62 1.41(8) .
N61 H61A 0.9700 .
N61 H61B 0.9700 .
C62 H62A 0.9600 .
C62 H62B 0.9600 .
C62 H62C 0.9600 .
O11A C11A 1.36(8) .
C11A C12A 1.30(8) 3
C11A C12A 1.30(8) .
C12A C13A 1.44(10) .
C12A H12A 0.9300 .
C13A C14A 1.34(7) .
C14A C13A 1.34(7) 3
C14A H14A 0.9300 .
C11B C12B 1.37(5) 3
C11B C12B 1.37(5) .
C11B O11B 1.44(9) .
C12B C13B 1.46(8) .
C12B H12B 0.9300 .
C13B C14B 1.30(9) .
C14B C13B 1.30(9) 3
C14B H14B 0.9300 .

loop_
_geom_torsion_atom_site_label_1
_geom_torsion_atom_site_label_2
_geom_torsion_atom_site_label_3
_geom_torsion_atom_site_label_4
_geom_torsion
_geom_torsion_site_symmetry_1
_geom_torsion_site_symmetry_4
Zn2 O31 C31 C32 -122.4(13) . .
Zn1 O31 C31 C32 106.8(14) . .
Zn2 O31 C31 C33 58.9(17) . .
Zn1 O31 C31 C33 -71.8(16) . .
C32 C31 C33 C35 -2(2) . .
O31 C31 C33 C35 176.8(12) . .
C33 C31 C32 C34 -1(2) . .
O31 C31 C32 C34 -179.3(12) . .
C31 C33 C35 C36 1.6(19) . .
C31 C33 C35 C38 -179.2(13) . .
C31 C32 C34 C36 3(2) . .
C31 C32 C34 C37 -176.8(14) . .
C32 C34 C36 C35 -4(2) . .
C37 C34 C36 C35 176.5(13) . .
C33 C35 C36 C34 1(2) . .
C38 C35 C36 C34 -178.0(13) . .
Zn4 O35 C38 O34 -2(2) 4_574 .
Zn4 O35 C38 C35 177.0(9) 4_574 .
C33 C35 C38 O34 -20(2) . .
C36 C35 C38 O34 159.3(16) . .
C33 C35 C38 O35 161.4(13) . .
C36 C35 C38 O35 -19(2) . .
Zn4 O33 C37 O32 0(2) . .
Zn4 O33 C37 C34 175.1(10) . .
C36 C34 C37 O32 -178.6(15) . .
C32 C34 C37 O32 2(2) . .
C36 C34 C37 O33 6(2) . .
C32 C34 C37 O33 -174.0(14) . .
Zn4 O51 C51 C53 40.0(17) . .
Zn3 O51 C51 C53 -96.4(14) . .
Zn4 O51 C51 C52 -142.0(10) . .
Zn3 O51 C51 C52 81.5(13) . .
C53 C51 C52 C54 2(2) . .
O51 C51 C52 C54 -176.2(12) . .
C52 C51 C53 C55 -4(2) . .
O51 C51 C53 C55 173.4(13) . .
C51 C52 C54 C56 5(2) . .
C51 C52 C54 C57 -180.0(13) . .
C51 C53 C55 C56 1(2) . .
C51 C53 C55 C58 177.4(14) . .
C52 C54 C56 C55 -8(2) . .
C57 C54 C56 C55 176.6(12) . .
C53 C55 C56 C54 5.0(19) . .
C58 C55 C56 C54 -171.8(13) . .
Zn3 O55 C58 O54 -2.9(14) 4_575 .
Zn3 O55 C58 C55 176.9(14) 4_575 .
Zn3 O54 C58 O55 3.5(17) 4_575 .
Zn3 O54 C58 C55 -176.3(12) 4_575 .
C53 C55 C58 O55 167.2(14) . .
C56 C55 C58 O55 -16(2) . .
C53 C55 C58 O54 -13(2) . .
C56 C55 C58 O54 163.6(13) . .
C53 C55 C58 Zn3 -27(6) . 4_575
C56 C55 C58 Zn3 149(5) . 4_575
Zn3 O46 C48 O45 -5.9(18) 6_564 .
Zn3 O46 C48 C45 176.7(11) 6_564 .
O45 C48 C45 C46 -147.8(17) . .
O46 C48 C45 C46 30(2) . .
Zn3 C48 C45 C46 39(5) 6_564 .
O45 C48 C45 C43 30(2) . .
O46 C48 C45 C43 -152.4(16) . .
Zn3 C48 C45 C43 -143(4) 6_564 .
Zn1 O13 C15 O12 8(3) . .
Zn1 O13 C15 C13B -169(2) . .
Zn1 O13 C15 C13A 180(2) . .
Zn2 O12 C15 O13 -22(3) . .
Zn2 O12 C15 C13B 154(2) . .
Zn2 O12 C15 C13A 166(3) . .
Zn3 O52 C57 O53 -48(2) 7 .
Zn3 O52 C57 C54 129.8(11) 7 .
Zn4 O53 C57 O52 -7(2) 7 .
Zn4 O53 C57 C54 175.0(9) 7 .
C52 C54 C57 O52 16(2) . .
C56 C54 C57 O52 -168.3(14) . .
C52 C54 C57 O53 -165.5(14) . .
C56 C54 C57 O53 10(2) . .
C46 C45 C43 C41 -4(3) . .
C48 C45 C43 C41 177.6(18) . .
Zn2 O22 C27 O23 -26(3) . .
Zn2 O22 C27 C24 147.3(17) . .
Zn1 O23 C27 O22 5(3) . .
Zn1 O23 C27 C24 -168.7(17) . .
C43 C45 C46 C44 2(3) . .
C48 C45 C46 C44 179.5(16) . .
C45 C43 C41 O41 -173.0(19) . .
C45 C43 C41 C42 8(3) . .
Zn2 O42 C47 O44 8(2) . .
Zn2 O42 C47 C44 -178.1(16) . .
Zn2 O44 C47 O42 -7(2) . .
Zn2 O44 C47 C44 178.6(16) . .
C45 C46 C44 C42 -3(3) . .
C45 C46 C44 C47 -175.4(17) . .
O42 C47 C44 C46 172(2) . .
O44 C47 C44 C46 -13(3) . .
O42 C47 C44 C42 -1(3) . .
O44 C47 C44 C42 173.5(18) . .
C46 C44 C42 C41 6(3) . .
C47 C44 C42 C41 179.4(17) . .
C43 C41 C42 C44 -9(3) . .
O41 C41 C42 C44 172.2(17) . .
O22 C27 C24 C22 1(4) . .
O23 C27 C24 C22 175(3) . .
O22 C27 C24 C26 175(2) . .
O23 C27 C24 C26 -11(4) . .
C22 C24 C26 C25 -8(5) . .
C27 C24 C26 C25 178(3) . .
C26 C24 C22 C21 -3(5) . .
C27 C24 C22 C21 171(3) . .
Zn1 O24 C28 O25 1(4) 4_574 .
Zn1 O24 C28 C25 -176(2) 4_574 .
C24 C22 C21 C923 15(5) . .
C24 C22 C21 O21 175(3) . .
C24 C26 C25 C923 5(5) . .
C24 C26 C25 C28 -176(3) . .
O25 C28 C25 C26 16(5) . .
O24 C28 C25 C26 -166(3) . .
Zn1 C28 C25 C26 -173(3) 4_574 .
O25 C28 C25 C923 -165(3) . .
O24 C28 C25 C923 12(5) . .
Zn1 C28 C25 C923 6(8) 4_574 .
C26 C25 C923 C21 8(6) . .
C28 C25 C923 C21 -171(3) . .
C22 C21 C923 C25 -18(5) . .
O21 C21 C923 C25 -180(4) . .
C12A C11A C12A C13A 26(11) 3 .
O11A C11A C12A C13A -165(5) . .
C11A C12A C13A C14A -33(10) . .
C11A C12A C13A C15 -172(5) . .
O13 C15 C13A C14A 34(6) . .
O12 C15 C13A C14A -153(5) . .
C13B C15 C13A C14A -72(22) . .
O13 C15 C13A C12A 169(4) . .
O12 C15 C13A C12A -18(6) . .
C13B C15 C13A C12A 62(22) . .
C12A C13A C14A C13A 40(10) . 3
C15 C13A C14A C13A 178(4) . 3
C12B C11B C12B C13B 3(12) 3 .
O11B C11B C12B C13B 168(5) . .
C11B C12B C13B C14B 19(8) . .
C11B C12B C13B C15 173(5) . .
O13 C15 C13B C14B -2(6) . .
O12 C15 C13B C14B -179(5) . .
C13A C15 C13B C14B 76(22) . .
O13 C15 C13B C12B -155(3) . .
O12 C15 C13B C12B 28(5) . .
C13A C15 C13B C12B -77(22) . .
C12B C13B C14B C13B -42(10) . 3
C15 C13B C14B C13B 166(4) . 3
